data_7705173
loop_
_publ_author_name
'Li, Yinghua'
'Fan, Weibin'
'Zhang, Zilong'
'Xie, Xingkun'
'Xiang, Shiqun'
'Huang, Deguang'

_publ_section_title
;
 Copper(II)-hydroxide facilitated C-C bond formation: the carboxamido
 pyridine system <i>versus</i> the methylimino pyridine system.
;
_journal_issue 35
_journal_name_full 'Dalton transactions (Cambridge, England : 2003)'
_journal_page_first 12189
_journal_page_last 12196
_journal_paper_doi 10.1039/d0dt02288h
_journal_volume 49
_journal_year 2020
_chemical_formula_moiety 'C26 H28 Cu N4 O3'
_chemical_formula_sum 'C26 H28 Cu N4 O3'
_chemical_formula_weight 508.06
_chemical_name_common '[Cu(NNN-pincer)-DMF]'
_space_group_crystal_system orthorhombic
_space_group_IT_number 33
_space_group_name_Hall 'P 2c -2n'
_space_group_name_H-M_alt 'P n a 21'
_atom_sites_solution_hydrogens geom
_audit_creation_method SHELXL-2018/3
_audit_update_record
;
2020-07-21 deposited with the CCDC.	2020-08-17 downloaded from the CCDC.
;
_cell_angle_alpha 90
_cell_angle_beta 90
_cell_angle_gamma 90
_cell_formula_units_Z 4
_cell_length_a 15.3269(3)
_cell_length_b 13.8051(2)
_cell_length_c 11.6358(2)
_cell_measurement_reflns_used 4978
_cell_measurement_temperature 100(2)
_cell_measurement_theta_max 76.3100
_cell_measurement_theta_min 4.2930
_cell_volume 2462.01(7)
_computing_cell_refinement 'CrysAlisPro, Agilent Technologies'
_computing_data_collection 'CrysAlisPro, Agilent Technologies'
_computing_data_reduction 'CrysAlisPro, Agilent Technologies'
_computing_molecular_graphics 'Bruker SHELXTL'
_computing_publication_material 'Bruker SHELXTL'
_computing_structure_refinement 'SHELXL-2018/3 (Sheldrick, 2018)'
_computing_structure_solution 'SHELXS-97 (Sheldrick, 1990)'
_diffrn_ambient_temperature 100(2)
_diffrn_detector_area_resol_mean 10.5594
_diffrn_measured_fraction_theta_full 1.000
_diffrn_measured_fraction_theta_max 0.993
_diffrn_measurement_device_type 'SuperNova, Dual, Cu at zero, Atlas'
_diffrn_measurement_method '\w scans'
_diffrn_radiation_type CuK\a
_diffrn_radiation_wavelength 1.54184
_diffrn_reflns_av_R_equivalents 0.0240
_diffrn_reflns_av_unetI/netI 0.0305
_diffrn_reflns_Laue_measured_fraction_full 1.000
_diffrn_reflns_Laue_measured_fraction_max 0.993
_diffrn_reflns_limit_h_max 17
_diffrn_reflns_limit_h_min -19
_diffrn_reflns_limit_k_max 17
_diffrn_reflns_limit_k_min -16
_diffrn_reflns_limit_l_max 14
_diffrn_reflns_limit_l_min -12
_diffrn_reflns_number 7894
_diffrn_reflns_point_group_measured_fraction_full 0.859
_diffrn_reflns_point_group_measured_fraction_max 0.834
_diffrn_reflns_theta_full 67.684
_diffrn_reflns_theta_max 75.988
_diffrn_reflns_theta_min 4.310
_diffrn_source 'SuperNova (Cu) X-ray Source'
_exptl_absorpt_coefficient_mu 1.532
_exptl_absorpt_correction_T_max 1.00000
_exptl_absorpt_correction_T_min 0.95018
_exptl_absorpt_correction_type multi-scan
_exptl_absorpt_process_details
; 
'CrysAlisPro, Agilent Technologies,Version 1.171.36.28 
Empirical absorption correction using spherical harmonics, 
implemented in SCALE3 ABSPACK scaling algorithm.'
;
_exptl_crystal_colour green-brown
_exptl_crystal_density_diffrn 1.371
_exptl_crystal_density_method 'not measured'
_exptl_crystal_description block
_exptl_crystal_F_000 1060
_exptl_crystal_size_max 0.200
_exptl_crystal_size_mid 0.180
_exptl_crystal_size_min 0.160
_refine_diff_density_max 0.446
_refine_diff_density_min -0.538
_refine_diff_density_rms 0.070
_refine_ls_abs_structure_details
; 
 Flack x determined using 1472 quotients [(I+)-(I-)]/[(I+)+(I-)] 
 (Parsons, Flack and Wagner, Acta Cryst. B69 (2013) 249-259). 
;
_refine_ls_abs_structure_Flack -0.019(15)
_refine_ls_extinction_method none
_refine_ls_goodness_of_fit_ref 1.057
_refine_ls_hydrogen_treatment constr
_refine_ls_matrix_type full
_refine_ls_number_parameters 307
_refine_ls_number_reflns 4289
_refine_ls_number_restraints 1
_refine_ls_restrained_S_all 1.057
_refine_ls_R_factor_all 0.0388
_refine_ls_R_factor_gt 0.0366
_refine_ls_shift/su_max 0.001
_refine_ls_shift/su_mean 0.000
_refine_ls_structure_factor_coef Fsqd
_refine_ls_weighting_details 'w=1/[\s^2^(Fo^2^)+(0.0615P)^2^+1.6778P] where P=(Fo^2^+2Fc^2^)/3'
_refine_ls_weighting_scheme calc
_refine_ls_wR_factor_gt 0.0998
_refine_ls_wR_factor_ref 0.1025
_reflns_Friedel_coverage 0.599
_reflns_Friedel_fraction_full 0.703
_reflns_Friedel_fraction_max 0.659
_reflns_number_gt 4115
_reflns_number_total 4289
_reflns_threshold_expression 'I > 2\s(I)'
_cod_data_source_file d0dt02288h2.cif
_cod_data_source_block Complex1
_cod_depositor_comments 'Adding full bibliography for 7705173--7705180.cif.'
_cod_original_cell_volume 2461.99(7)
_cod_database_code 7705173
_shelx_shelxl_version_number 2018/3
_shelx_space_group_comment
; 
The symmetry employed for this shelxl refinement is uniquely defined 
by the following loop, which should always be used as a source of 
symmetry information in preference to the above space-group names. 
They are only intended as comments. 
;
_shelx_estimated_absorpt_t_min 0.749
_shelx_estimated_absorpt_t_max 0.792

loop_
_space_group_symop_operation_xyz
'x, y, z'
'-x, -y, z+1/2'
'-x+1/2, y+1/2, z+1/2'
'x+1/2, -y+1/2, z'

loop_
_atom_site_label
_atom_site_type_symbol
_atom_site_fract_x
_atom_site_fract_y
_atom_site_fract_z
_atom_site_U_iso_or_equiv
_atom_site_adp_type
_atom_site_occupancy
_atom_site_site_symmetry_order
_atom_site_calc_flag
_atom_site_refinement_flags_posn
_atom_site_refinement_flags_adp
_atom_site_refinement_flags_occupancy
_atom_site_disorder_assembly
_atom_site_disorder_group
Cu1 Cu 0.61848(3) 0.72257(3) 0.27960(6) 0.01165(14) Uani 1 1 d . . . . .
O1 O 0.4685(2) 0.8108(2) 0.0123(3) 0.0220(6) Uani 1 1 d . . . . .
O2 O 0.66799(18) 0.90856(19) 0.5424(2) 0.0177(6) Uani 1 1 d . . . . .
O3 O 0.66661(16) 0.59334(17) 0.2910(3) 0.0161(5) Uani 1 1 d . . . . .
N1 N 0.5572(2) 0.7173(2) 0.1305(3) 0.0149(6) Uani 1 1 d . . . . .
N2 N 0.57169(18) 0.85141(19) 0.2773(3) 0.0135(5) Uani 1 1 d . . . . .
N3 N 0.6664(2) 0.7700(2) 0.4275(3) 0.0129(6) Uani 1 1 d . . . . .
N4 N 0.67638(18) 0.43097(19) 0.2763(3) 0.0150(6) Uani 1 1 d . . . . .
C1 C 0.5116(3) 0.7970(3) 0.1003(3) 0.0160(7) Uani 1 1 d . . . . .
C2 C 0.5192(2) 0.8757(3) 0.1908(3) 0.0136(7) Uani 1 1 d . . . . .
C3 C 0.4764(2) 0.9649(3) 0.1921(4) 0.0159(7) Uani 1 1 d . . . . .
H3A H 0.436986 0.982742 0.132694 0.019 Uiso 1 1 calc R U . . .
C4 C 0.4937(2) 1.0265(2) 0.2839(4) 0.0166(6) Uani 1 1 d . . . . .
H4A H 0.466631 1.088389 0.285946 0.020 Uiso 1 1 calc R U . . .
C5 C 0.5497(3) 1.0000(3) 0.3729(3) 0.0150(7) Uani 1 1 d . . . . .
H5A H 0.561738 1.042680 0.434980 0.018 Uiso 1 1 calc R U . . .
C6 C 0.5872(2) 0.9082(3) 0.3671(3) 0.0140(7) Uani 1 1 d . . . . .
C7 C 0.6457(2) 0.8622(3) 0.4560(3) 0.0131(7) Uani 1 1 d . . . . .
C8 C 0.7151(2) 0.7134(3) 0.5071(3) 0.0136(7) Uani 1 1 d . . . . .
C9 C 0.6775(3) 0.6843(3) 0.6121(3) 0.0170(8) Uani 1 1 d . . . . .
C10 C 0.7236(3) 0.6207(3) 0.6814(4) 0.0223(8) Uani 1 1 d . . . . .
H10A H 0.698808 0.599865 0.751955 0.027 Uiso 1 1 calc R U . . .
C11 C 0.8053(3) 0.5868(3) 0.6496(4) 0.0254(9) Uani 1 1 d . . . . .
H11A H 0.835239 0.541746 0.697124 0.030 Uiso 1 1 calc R U . . .
C12 C 0.8433(3) 0.6190(3) 0.5481(4) 0.0222(8) Uani 1 1 d . . . . .
H12A H 0.900259 0.597860 0.528030 0.027 Uiso 1 1 calc R U . . .
C13 C 0.7990(2) 0.6815(3) 0.4763(3) 0.0154(7) Uani 1 1 d . . . . .
C14 C 0.8400(3) 0.7153(3) 0.3660(4) 0.0218(9) Uani 1 1 d . . . . .
H14A H 0.799738 0.758945 0.326033 0.033 Uiso 1 1 calc R U . . .
H14B H 0.894380 0.749701 0.383084 0.033 Uiso 1 1 calc R U . . .
H14C H 0.852539 0.659220 0.317093 0.033 Uiso 1 1 calc R U . . .
C15 C 0.5879(3) 0.7186(3) 0.6482(4) 0.0233(9) Uani 1 1 d . . . . .
H15A H 0.564674 0.762880 0.589965 0.035 Uiso 1 1 calc R U . . .
H15B H 0.548953 0.662701 0.655999 0.035 Uiso 1 1 calc R U . . .
H15C H 0.592124 0.752363 0.722075 0.035 Uiso 1 1 calc R U . . .
C16 C 0.5520(3) 0.6336(3) 0.0601(3) 0.0145(7) Uani 1 1 d . . . . .
C17 C 0.6283(3) 0.5967(3) 0.0103(3) 0.0168(8) Uani 1 1 d . . . . .
C18 C 0.6248(3) 0.5071(3) -0.0455(4) 0.0204(8) Uani 1 1 d . . . . .
H18A H 0.676358 0.481058 -0.078614 0.025 Uiso 1 1 calc R U . . .
C19 C 0.5476(3) 0.4556(3) -0.0535(4) 0.0226(8) Uani 1 1 d . . . . .
H19A H 0.546447 0.394725 -0.091612 0.027 Uiso 1 1 calc R U . . .
C20 C 0.4717(3) 0.4933(3) -0.0055(4) 0.0184(8) Uani 1 1 d . . . . .
H20A H 0.418759 0.457926 -0.011618 0.022 Uiso 1 1 calc R U . . .
C21 C 0.4722(3) 0.5823(3) 0.0516(3) 0.0156(7) Uani 1 1 d . . . . .
C22 C 0.3899(3) 0.6194(3) 0.1073(4) 0.0223(8) Uani 1 1 d . . . . .
H22A H 0.401451 0.682251 0.143313 0.033 Uiso 1 1 calc R U . . .
H22B H 0.344287 0.626698 0.048961 0.033 Uiso 1 1 calc R U . . .
H22C H 0.370463 0.573216 0.166012 0.033 Uiso 1 1 calc R U . . .
C23 C 0.7137(3) 0.6509(3) 0.0174(4) 0.0231(9) Uani 1 1 d . . . . .
H23A H 0.704887 0.711905 0.058993 0.035 Uiso 1 1 calc R U . . .
H23B H 0.756727 0.611280 0.058280 0.035 Uiso 1 1 calc R U . . .
H23C H 0.734901 0.664791 -0.060290 0.035 Uiso 1 1 calc R U . . .
C24 C 0.6348(2) 0.5130(2) 0.2623(3) 0.0135(7) Uani 1 1 d . . . . .
H24A H 0.578208 0.511713 0.229162 0.016 Uiso 1 1 calc R U . . .
C25 C 0.7647(3) 0.4268(3) 0.3226(4) 0.0234(9) Uani 1 1 d . . . . .
H25A H 0.783971 0.359162 0.326204 0.035 Uiso 1 1 calc R U . . .
H25B H 0.804139 0.463620 0.272810 0.035 Uiso 1 1 calc R U . . .
H25C H 0.765311 0.454742 0.400047 0.035 Uiso 1 1 calc R U . . .
C26 C 0.6376(3) 0.3386(3) 0.2404(4) 0.0262(9) Uani 1 1 d . . . . .
H26A H 0.678132 0.285676 0.257640 0.039 Uiso 1 1 calc R U . . .
H26B H 0.582799 0.328291 0.281949 0.039 Uiso 1 1 calc R U . . .
H26C H 0.626047 0.340275 0.157576 0.039 Uiso 1 1 calc R U . . .

loop_
_atom_site_aniso_label
_atom_site_aniso_U_11
_atom_site_aniso_U_22
_atom_site_aniso_U_33
_atom_site_aniso_U_23
_atom_site_aniso_U_13
_atom_site_aniso_U_12
Cu1 0.0151(2) 0.0094(2) 0.0105(2) -0.0005(2) -0.0016(3) 0.00201(16)
O1 0.0336(16) 0.0169(13) 0.0156(14) 0.0033(11) -0.0103(12) 0.0019(12)
O2 0.0216(13) 0.0166(12) 0.0150(13) -0.0047(11) -0.0028(11) 0.0021(11)
O3 0.0189(11) 0.0124(10) 0.0170(13) -0.0002(11) -0.0013(12) 0.0023(9)
N1 0.0183(16) 0.0121(14) 0.0144(16) 0.0014(12) -0.0010(13) 0.0000(12)
N2 0.0152(12) 0.0118(11) 0.0136(13) -0.0001(15) 0.0003(16) 0.0006(10)
N3 0.0148(14) 0.0113(14) 0.0126(15) -0.0001(11) -0.0001(13) 0.0015(11)
N4 0.0150(12) 0.0103(12) 0.0196(15) -0.0019(15) -0.0013(16) 0.0018(10)
C1 0.0203(18) 0.0132(16) 0.0145(18) 0.0006(15) -0.0004(15) -0.0003(14)
C2 0.0159(16) 0.0121(16) 0.0129(16) 0.0006(14) -0.0014(15) -0.0013(13)
C3 0.0178(17) 0.0129(16) 0.0168(18) 0.0012(15) -0.0004(15) 0.0026(14)
C4 0.0195(15) 0.0118(13) 0.0185(17) 0.0010(18) 0.0040(19) 0.0044(12)
C5 0.0184(17) 0.0105(15) 0.0162(18) -0.0015(14) 0.0015(15) 0.0003(14)
C6 0.0140(17) 0.0142(16) 0.0139(17) -0.0008(14) 0.0006(14) 0.0003(13)
C7 0.0131(16) 0.0126(15) 0.0137(17) -0.0011(14) 0.0016(14) 0.0012(13)
C8 0.0133(17) 0.0138(16) 0.0137(17) -0.0019(14) -0.0036(14) -0.0009(13)
C9 0.0186(18) 0.0177(17) 0.0147(18) -0.0014(15) -0.0005(15) -0.0024(14)
C10 0.029(2) 0.0212(19) 0.0162(19) 0.0025(16) -0.0053(17) -0.0071(16)
C11 0.031(2) 0.0192(19) 0.026(2) 0.0057(16) -0.0124(19) 0.0030(16)
C12 0.0189(18) 0.0189(19) 0.029(2) -0.0055(17) -0.0066(18) 0.0040(15)
C13 0.0152(17) 0.0142(16) 0.0170(18) -0.0046(14) -0.0016(15) -0.0001(14)
C14 0.019(2) 0.0217(19) 0.025(2) -0.0040(16) 0.0073(17) 0.0007(15)
C15 0.021(2) 0.028(2) 0.021(2) -0.0034(16) 0.0075(17) -0.0040(16)
C16 0.0224(18) 0.0129(16) 0.0081(16) 0.0013(13) -0.0035(14) 0.0001(14)
C17 0.0228(19) 0.0157(17) 0.0119(18) 0.0021(14) -0.0011(15) 0.0012(15)
C18 0.026(2) 0.0197(18) 0.0153(19) -0.0013(16) 0.0041(16) 0.0045(16)
C19 0.034(2) 0.0162(17) 0.0176(19) -0.0039(15) -0.0014(17) -0.0003(17)
C20 0.0233(19) 0.0171(17) 0.0150(18) 0.0012(15) -0.0050(15) -0.0036(15)
C21 0.0213(19) 0.0147(17) 0.0110(17) 0.0013(14) -0.0031(15) 0.0002(14)
C22 0.0202(19) 0.0201(19) 0.027(2) -0.0019(17) -0.0003(17) 0.0009(15)
C23 0.0208(19) 0.025(2) 0.023(2) -0.0005(17) 0.0035(17) -0.0027(17)
C24 0.0157(15) 0.0127(14) 0.012(2) -0.0001(14) -0.0004(14) 0.0016(12)
C25 0.0180(18) 0.0164(18) 0.036(2) -0.0033(16) -0.0079(17) 0.0038(15)
C26 0.027(2) 0.0131(17) 0.039(3) -0.0058(17) -0.0061(18) -0.0034(16)

loop_
_atom_type_symbol
_atom_type_description
_atom_type_scat_dispersion_real
_atom_type_scat_dispersion_imag
_atom_type_scat_source
C C 0.0181 0.0091 'International Tables Vol C Tables 4.2.6.8 and 6.1.1.4'
H H 0.0000 0.0000 'International Tables Vol C Tables 4.2.6.8 and 6.1.1.4'
Cu Cu -1.9646 0.5888 'International Tables Vol C Tables 4.2.6.8 and 6.1.1.4'
N N 0.0311 0.0180 'International Tables Vol C Tables 4.2.6.8 and 6.1.1.4'
O O 0.0492 0.0322 'International Tables Vol C Tables 4.2.6.8 and 6.1.1.4'

loop_
_geom_angle_atom_site_label_1
_geom_angle_atom_site_label_2
_geom_angle_atom_site_label_3
_geom_angle
_geom_angle_site_symmetry_1
_geom_angle_site_symmetry_3
_geom_angle_publ_flag
N2 Cu1 O3 176.85(16) . . ?
N2 Cu1 N1 81.02(14) . . ?
O3 Cu1 N1 101.97(13) . . ?
N2 Cu1 N3 81.07(14) . . ?
O3 Cu1 N3 95.96(13) . . ?
N1 Cu1 N3 162.07(12) . . ?
C24 O3 Cu1 130.4(2) . . ?
C1 N1 C16 119.0(3) . . ?
C1 N1 Cu1 116.4(3) . . ?
C16 N1 Cu1 124.3(2) . . ?
C6 N2 C2 123.6(3) . . ?
C6 N2 Cu1 118.0(3) . . ?
C2 N2 Cu1 118.1(3) . . ?
C7 N3 C8 118.7(3) . . ?
C7 N3 Cu1 115.9(3) . . ?
C8 N3 Cu1 125.3(2) . . ?
C24 N4 C25 122.1(3) . . ?
C24 N4 C26 121.3(3) . . ?
C25 N4 C26 116.5(3) . . ?
O1 C1 N1 128.2(4) . . ?
O1 C1 C2 120.5(3) . . ?
N1 C1 C2 111.2(3) . . ?
N2 C2 C3 119.9(3) . . ?
N2 C2 C1 113.0(3) . . ?
C3 C2 C1 127.0(3) . . ?
C4 C3 C2 117.2(3) . . ?
C4 C3 H3A 121.4 . . ?
C2 C3 H3A 121.4 . . ?
C3 C4 C5 121.8(3) . . ?
C3 C4 H4A 119.1 . . ?
C5 C4 H4A 119.1 . . ?
C6 C5 C4 117.1(3) . . ?
C6 C5 H5A 121.4 . . ?
C4 C5 H5A 121.4 . . ?
N2 C6 C5 120.1(3) . . ?
N2 C6 C7 113.4(3) . . ?
C5 C6 C7 126.5(3) . . ?
O2 C7 N3 128.3(4) . . ?
O2 C7 C6 120.1(3) . . ?
N3 C7 C6 111.6(3) . . ?
C13 C8 C9 120.4(4) . . ?
C13 C8 N3 119.1(4) . . ?
C9 C8 N3 120.4(3) . . ?
C10 C9 C8 118.4(4) . . ?
C10 C9 C15 120.0(4) . . ?
C8 C9 C15 121.5(4) . . ?
C11 C10 C9 121.3(4) . . ?
C11 C10 H10A 119.3 . . ?
C9 C10 H10A 119.3 . . ?
C10 C11 C12 119.8(4) . . ?
C10 C11 H11A 120.1 . . ?
C12 C11 H11A 120.1 . . ?
C13 C12 C11 120.6(4) . . ?
C13 C12 H12A 119.7 . . ?
C11 C12 H12A 119.7 . . ?
C12 C13 C8 119.5(4) . . ?
C12 C13 C14 120.4(4) . . ?
C8 C13 C14 120.2(4) . . ?
C13 C14 H14A 109.5 . . ?
C13 C14 H14B 109.5 . . ?
H14A C14 H14B 109.5 . . ?
C13 C14 H14C 109.5 . . ?
H14A C14 H14C 109.5 . . ?
H14B C14 H14C 109.5 . . ?
C9 C15 H15A 109.5 . . ?
C9 C15 H15B 109.5 . . ?
H15A C15 H15B 109.5 . . ?
C9 C15 H15C 109.5 . . ?
H15A C15 H15C 109.5 . . ?
H15B C15 H15C 109.5 . . ?
C17 C16 C21 120.7(3) . . ?
C17 C16 N1 119.3(3) . . ?
C21 C16 N1 119.7(3) . . ?
C18 C17 C16 118.8(4) . . ?
C18 C17 C23 119.8(4) . . ?
C16 C17 C23 121.4(4) . . ?
C19 C18 C17 121.3(4) . . ?
C19 C18 H18A 119.4 . . ?
C17 C18 H18A 119.4 . . ?
C18 C19 C20 119.7(4) . . ?
C18 C19 H19A 120.1 . . ?
C20 C19 H19A 120.1 . . ?
C19 C20 C21 121.1(4) . . ?
C19 C20 H20A 119.5 . . ?
C21 C20 H20A 119.5 . . ?
C20 C21 C16 118.5(4) . . ?
C20 C21 C22 119.9(4) . . ?
C16 C21 C22 121.5(3) . . ?
C21 C22 H22A 109.5 . . ?
C21 C22 H22B 109.5 . . ?
H22A C22 H22B 109.5 . . ?
C21 C22 H22C 109.5 . . ?
H22A C22 H22C 109.5 . . ?
H22B C22 H22C 109.5 . . ?
C17 C23 H23A 109.5 . . ?
C17 C23 H23B 109.5 . . ?
H23A C23 H23B 109.5 . . ?
C17 C23 H23C 109.5 . . ?
H23A C23 H23C 109.5 . . ?
H23B C23 H23C 109.5 . . ?
O3 C24 N4 122.8(3) . . ?
O3 C24 H24A 118.6 . . ?
N4 C24 H24A 118.6 . . ?
N4 C25 H25A 109.5 . . ?
N4 C25 H25B 109.5 . . ?
H25A C25 H25B 109.5 . . ?
N4 C25 H25C 109.5 . . ?
H25A C25 H25C 109.5 . . ?
H25B C25 H25C 109.5 . . ?
N4 C26 H26A 109.5 . . ?
N4 C26 H26B 109.5 . . ?
H26A C26 H26B 109.5 . . ?
N4 C26 H26C 109.5 . . ?
H26A C26 H26C 109.5 . . ?
H26B C26 H26C 109.5 . . ?

loop_
_geom_bond_atom_site_label_1
_geom_bond_atom_site_label_2
_geom_bond_distance
_geom_bond_site_symmetry_2
_geom_bond_publ_flag
Cu1 N2 1.918(3) . ?
Cu1 O3 1.935(2) . ?
Cu1 N1 1.974(3) . ?
Cu1 N3 1.983(3) . ?
O1 C1 1.232(5) . ?
O2 C7 1.240(5) . ?
O3 C24 1.256(4) . ?
N1 C1 1.351(5) . ?
N1 C16 1.419(5) . ?
N2 C6 1.328(5) . ?
N2 C2 1.331(5) . ?
N3 C7 1.353(5) . ?
N3 C8 1.422(5) . ?
N4 C24 1.309(4) . ?
N4 C25 1.458(5) . ?
N4 C26 1.467(4) . ?
C1 C2 1.518(5) . ?
C2 C3 1.395(5) . ?
C3 C4 1.391(6) . ?
C3 H3A 0.9500 . ?
C4 C5 1.394(6) . ?
C4 H4A 0.9500 . ?
C5 C6 1.393(5) . ?
C5 H5A 0.9500 . ?
C6 C7 1.510(5) . ?
C8 C13 1.406(5) . ?
C8 C9 1.409(6) . ?
C9 C10 1.386(6) . ?
C9 C15 1.511(6) . ?
C10 C11 1.386(6) . ?
C10 H10A 0.9500 . ?
C11 C12 1.390(7) . ?
C11 H11A 0.9500 . ?
C12 C13 1.380(6) . ?
C12 H12A 0.9500 . ?
C13 C14 1.503(6) . ?
C14 H14A 0.9800 . ?
C14 H14B 0.9800 . ?
C14 H14C 0.9800 . ?
C15 H15A 0.9800 . ?
C15 H15B 0.9800 . ?
C15 H15C 0.9800 . ?
C16 C17 1.400(6) . ?
C16 C21 1.418(5) . ?
C17 C18 1.399(6) . ?
C17 C23 1.510(5) . ?
C18 C19 1.382(6) . ?
C18 H18A 0.9500 . ?
C19 C20 1.392(6) . ?
C19 H19A 0.9500 . ?
C20 C21 1.397(5) . ?
C20 H20A 0.9500 . ?
C21 C22 1.508(6) . ?
C22 H22A 0.9800 . ?
C22 H22B 0.9800 . ?
C22 H22C 0.9800 . ?
C23 H23A 0.9800 . ?
C23 H23B 0.9800 . ?
C23 H23C 0.9800 . ?
C24 H24A 0.9500 . ?
C25 H25A 0.9800 . ?
C25 H25B 0.9800 . ?
C25 H25C 0.9800 . ?
C26 H26A 0.9800 . ?
C26 H26B 0.9800 . ?
C26 H26C 0.9800 . ?

loop_
_geom_torsion_atom_site_label_1
_geom_torsion_atom_site_label_2
_geom_torsion_atom_site_label_3
_geom_torsion_atom_site_label_4
_geom_torsion
_geom_torsion_site_symmetry_1
_geom_torsion_site_symmetry_2
_geom_torsion_site_symmetry_3
_geom_torsion_site_symmetry_4
_geom_torsion_publ_flag
C16 N1 C1 O1 -5.5(6) . . . . ?
Cu1 N1 C1 O1 179.9(3) . . . . ?
C16 N1 C1 C2 175.2(3) . . . . ?
Cu1 N1 C1 C2 0.6(4) . . . . ?
C6 N2 C2 C3 -0.5(5) . . . . ?
Cu1 N2 C2 C3 173.2(3) . . . . ?
C6 N2 C2 C1 -178.9(3) . . . . ?
Cu1 N2 C2 C1 -5.2(4) . . . . ?
O1 C1 C2 N2 -176.5(3) . . . . ?
N1 C1 C2 N2 2.8(5) . . . . ?
O1 C1 C2 C3 5.2(6) . . . . ?
N1 C1 C2 C3 -175.4(4) . . . . ?
N2 C2 C3 C4 2.3(5) . . . . ?
C1 C2 C3 C4 -179.6(4) . . . . ?
C2 C3 C4 C5 -1.6(6) . . . . ?
C3 C4 C5 C6 -0.7(6) . . . . ?
C2 N2 C6 C5 -1.9(6) . . . . ?
Cu1 N2 C6 C5 -175.6(3) . . . . ?
C2 N2 C6 C7 177.3(3) . . . . ?
Cu1 N2 C6 C7 3.6(4) . . . . ?
C4 C5 C6 N2 2.5(5) . . . . ?
C4 C5 C6 C7 -176.6(4) . . . . ?
C8 N3 C7 O2 4.7(6) . . . . ?
Cu1 N3 C7 O2 -179.2(3) . . . . ?
C8 N3 C7 C6 -174.7(3) . . . . ?
Cu1 N3 C7 C6 1.4(4) . . . . ?
N2 C6 C7 O2 177.4(3) . . . . ?
C5 C6 C7 O2 -3.4(6) . . . . ?
N2 C6 C7 N3 -3.2(5) . . . . ?
C5 C6 C7 N3 176.0(4) . . . . ?
C7 N3 C8 C13 -116.2(4) . . . . ?
Cu1 N3 C8 C13 68.1(4) . . . . ?
C7 N3 C8 C9 68.0(5) . . . . ?
Cu1 N3 C8 C9 -107.7(4) . . . . ?
C13 C8 C9 C10 -2.7(5) . . . . ?
N3 C8 C9 C10 173.1(3) . . . . ?
C13 C8 C9 C15 179.1(4) . . . . ?
N3 C8 C9 C15 -5.1(5) . . . . ?
C8 C9 C10 C11 0.7(6) . . . . ?
C15 C9 C10 C11 179.0(4) . . . . ?
C9 C10 C11 C12 1.9(6) . . . . ?
C10 C11 C12 C13 -2.6(6) . . . . ?
C11 C12 C13 C8 0.7(6) . . . . ?
C11 C12 C13 C14 -179.3(4) . . . . ?
C9 C8 C13 C12 2.0(5) . . . . ?
N3 C8 C13 C12 -173.8(3) . . . . ?
C9 C8 C13 C14 -178.0(3) . . . . ?
N3 C8 C13 C14 6.2(5) . . . . ?
C1 N1 C16 C17 120.1(4) . . . . ?
Cu1 N1 C16 C17 -65.7(4) . . . . ?
C1 N1 C16 C21 -66.9(5) . . . . ?
Cu1 N1 C16 C21 107.2(4) . . . . ?
C21 C16 C17 C18 -1.7(6) . . . . ?
N1 C16 C17 C18 171.2(4) . . . . ?
C21 C16 C17 C23 179.3(4) . . . . ?
N1 C16 C17 C23 -7.8(6) . . . . ?
C16 C17 C18 C19 0.9(6) . . . . ?
C23 C17 C18 C19 180.0(4) . . . . ?
C17 C18 C19 C20 0.1(7) . . . . ?
C18 C19 C20 C21 -0.5(6) . . . . ?
C19 C20 C21 C16 -0.3(6) . . . . ?
C19 C20 C21 C22 -177.3(4) . . . . ?
C17 C16 C21 C20 1.4(6) . . . . ?
N1 C16 C21 C20 -171.5(3) . . . . ?
C17 C16 C21 C22 178.3(4) . . . . ?
N1 C16 C21 C22 5.5(6) . . . . ?
Cu1 O3 C24 N4 -179.8(3) . . . . ?
C25 N4 C24 O3 -2.3(6) . . . . ?
C26 N4 C24 O3 -179.2(4) . . . . ?
